data_9016958
loop_
_publ_author_name
'Kampf, A. R.'
'Mills, S. J.'
'Housley, R. M.'
'Rossman, G. R.'
'Marty, J.'
'Thorne, B.'

_publ_section_title
;
 Lead-tellurium oxysalts from Otto Mountain near Baker, California: XI.
 Eckhardite, (Ca,Pb)Cu2+Te6+O5(H2O), a new mineral with HCP stair-step layers
;
_journal_name_full 'American Mineralogist'
_journal_page_first 1617
_journal_page_last 1623
_journal_volume 98
_journal_year 2013
_chemical_compound_source 'Otto Mountain near Baker, California, USA'
_chemical_formula_sum 'Ca0.962 Cu0.971 Fe0.002 H2 Mg0.005 O6 Pb0.073 Te0.986'
_chemical_name_mineral Eckhardite
_space_group_IT_number 14
_space_group_name_Hall '-P 2yn'
_space_group_name_H-M_alt 'P 1 21/n 1'
_symmetry_space_group_name_H-M 'P 1 21/n 1'
_cell_angle_alpha 90
_cell_angle_beta 101.549
_cell_angle_gamma 90
_cell_formula_units_Z 4
_cell_length_a 8.1606
_cell_length_b 5.3076
_cell_length_c 11.4412
_cell_volume 485.522
_database_code_amcsd 0020260
_exptl_crystal_density_diffrn 4.644
_cod_data_source_file inputs/fixed/downloads/05/05586.cif
_cod_data_source_block 05586
_cod_original_formula_sum 'Ca.962 Pb.073 Cu.971 Mg.005 Fe.002 Te.986 O6 H2'
_cod_database_code 9016958

loop_
_space_group_symop_operation_xyz
x,y,z
1/2+x,1/2-y,1/2+z
1/2-x,1/2+y,1/2-z
-x,-y,-z

loop_
_atom_site_aniso_label
_atom_site_aniso_U_11
_atom_site_aniso_U_22
_atom_site_aniso_U_33
_atom_site_aniso_U_12
_atom_site_aniso_U_13
_atom_site_aniso_U_23
Ca 0.01840 0.01390 0.02040 0.00180 0.00440 0.00300
Pb 0.01840 0.01390 0.02040 0.00180 0.00440 0.00300
Cu 0.01540 0.00640 0.02080 0.00190 0.01060 0.00180
Mg 0.01540 0.00640 0.02080 0.00190 0.01060 0.00180
Fe 0.01540 0.00640 0.02080 0.00190 0.01060 0.00180
Te 0.01200 0.00630 0.01330 0.00030 0.00730 0.00050
O1 0.01000 0.02000 0.01200 0.00200 0.00100 0.00600
O2 0.01300 0.00900 0.01300 -0.00100 0.01000 -0.00400
O3 0.00700 0.01400 0.01300 -0.00600 0.00800 -0.00500
O4 0.01400 0.00600 0.02600 0.00100 0.01000 0.00400
O5 0.00900 0.02300 0.01600 -0.00200 0.00400 0.00000
Wat 0.02400 0.03000 0.02400 0.00300 0.00900 0.00000

loop_
_atom_site_label
_atom_site_fract_x
_atom_site_fract_y
_atom_site_fract_z
_atom_site_occupancy
_atom_site_U_iso_or_equiv
_atom_site_type_symbol
_atom_site_attached_hydrogens
Ca 0.23620 0.99680 0.36980 0.96200 0.01750 Ca 0
Pb 0.23620 0.99680 0.36980 0.07300 0.01750 Pb 0
Cu 0.89400 0.56330 0.23743 0.97100 0.01320 Cu 0
Mg 0.89400 0.56330 0.23743 0.00500 0.01320 Mg 0
Fe 0.89400 0.56330 0.23743 0.00200 0.01320 Fe 0
Te 0.93390 0.04791 0.11673 0.98600 0.00990 Te 0
O1 0.79180 0.30490 0.05320 1.00000 0.01400 O 0
O2 0.03750 0.26340 0.24230 1.00000 0.01100 O 0
O3 0.07070 0.77240 0.19210 1.00000 0.01100 O 0
O4 0.76330 0.88120 0.18430 1.00000 0.01400 O 0
O5 0.11440 0.15300 0.03220 1.00000 0.01600 O 0
Wat 0.03540 0.75600 0.44950 1.00000 0.02600 O 2

loop_
_cod_changelog_entry_id
_cod_changelog_entry_author
_cod_changelog_entry_date
_cod_changelog_entry_text
1
;cod-tools version 3.8.0
Id: cif_guess_AMCSD_atom_types 9574 2023-05-10 09:00:05Z saulius
;
2023-05-10T18:57:32+03:00
;Derived atom types and hydrogen counts
from atom names that follow the AMCSD naming convention
(Wat == water, O-H == hydroxyl).
;

loop_
_cod_related_entry_id
_cod_related_entry_database
_cod_related_entry_code
1 AMCSD 0020260
